data_4318502
loop_
_publ_author_name
'Md. Badruz Zaman'
'Mark D. Smith'
'Delia M. Ciurtin'
'Hans-Conrad zur Loye'

_publ_contact_author_address
;
Department of Chemistry and Biochemistry
University of South Carolina
Columbia, South Carolina 29208
USA
;
_publ_contact_author_email zurloye@sc.edu
_publ_contact_author_fax '803 777 8508'
_publ_contact_author_name 'Professor Hans-Conrad zur Loye'
_publ_contact_author_phone '803 777 6916'
_publ_section_title
;
 New Cd(II)-, Co(II)-, and Cu(II)-Containing Coordination Polymers
 Synthesized by Using the Rigid Ligand 1,2-Bis(3-pyridyl)ethyne (3,3'-DPA)
;
_journal_name_full 'Inorganic Chemistry'
_journal_page_first 4895
_journal_page_last 4903
_journal_paper_doi 10.1021/ic011305x
_journal_volume 41
_journal_year 2002
_chemical_formula_moiety
;

Cu(C5HF6O4)2(C12H8N2)

;
_chemical_formula_sum 'C22 H10 Cu F12 N2 O4'
_chemical_formula_weight 657.86
_chemical_name_systematic
;

?

;
_space_group_IT_number 14
_symmetry_cell_setting monoclinic
_symmetry_space_group_name_Hall '-P 2ybc'
_symmetry_space_group_name_H-M 'P 1 21/c 1'
_atom_sites_solution_hydrogens geom
_atom_sites_solution_primary direct
_atom_sites_solution_secondary difmap
_audit_creation_method SHELXL-97
_cell_angle_alpha 90.00
_cell_angle_beta 91.3370(10)
_cell_angle_gamma 90.00
_cell_formula_units_Z 2
_cell_length_a 6.5762(5)
_cell_length_b 16.1888(11)
_cell_length_c 11.6530(8)
_cell_measurement_reflns_used 4401
_cell_measurement_temperature 293(2)
_cell_measurement_theta_max 26.363
_cell_measurement_theta_min 2.516
_cell_volume 1240.25(15)
_computing_cell_refinement 'SAINT+ NT V6.02a (Bruker, 1998)'
_computing_data_collection 'SMART NT V5.619 (Bruker, 2000)'
_computing_data_reduction 'SAINT+ NT V6.02a'
_computing_molecular_graphics 'SHELXTL V5.1 (Sheldrick, 1997)'
_computing_publication_material 'SHELXTL V5.1'
_computing_structure_refinement 'SHELXL-97 (Sheldrick, 1997)'
_computing_structure_solution 'SHELXS-97 (Sheldrick, 1990)'
_diffrn_ambient_temperature 293(2)
_diffrn_measured_fraction_theta_full 0.997
_diffrn_measured_fraction_theta_max 0.997
_diffrn_measurement_device_type 'Bruker SMART APEX CCD diffractometer'
_diffrn_measurement_method 'omega scans'
_diffrn_radiation_monochromator graphite
_diffrn_radiation_source 'fine-focus sealed tube'
_diffrn_radiation_type MoK\a
_diffrn_radiation_wavelength 0.71073
_diffrn_reflns_av_R_equivalents 0.0221
_diffrn_reflns_av_sigmaI/netI 0.0246
_diffrn_reflns_limit_h_max 8
_diffrn_reflns_limit_h_min -5
_diffrn_reflns_limit_k_max 20
_diffrn_reflns_limit_k_min -20
_diffrn_reflns_limit_l_max 14
_diffrn_reflns_limit_l_min -14
_diffrn_reflns_number 8114
_diffrn_reflns_theta_full 26.40
_diffrn_reflns_theta_max 26.40
_diffrn_reflns_theta_min 2.15
_diffrn_standards_decay_% none
_exptl_absorpt_coefficient_mu 1.004
_exptl_absorpt_correction_T_max 0.8748
_exptl_absorpt_correction_T_min 0.7919
_exptl_absorpt_correction_type multi-scan
_exptl_absorpt_process_details '(SADABS, Bruker, 1997)'
_exptl_crystal_colour green
_exptl_crystal_density_diffrn 1.762
_exptl_crystal_density_method 'not measured'
_exptl_crystal_description block
_exptl_crystal_F_000 650
_exptl_crystal_size_max 0.38
_exptl_crystal_size_mid 0.24
_exptl_crystal_size_min 0.18
_refine_diff_density_max 0.578
_refine_diff_density_min -0.345
_refine_diff_density_rms 0.070
_refine_ls_extinction_method none
_refine_ls_goodness_of_fit_ref 1.065
_refine_ls_hydrogen_treatment mixed
_refine_ls_matrix_type full
_refine_ls_number_parameters 187
_refine_ls_number_reflns 2536
_refine_ls_number_restraints 0
_refine_ls_restrained_S_all 1.065
_refine_ls_R_factor_all 0.0567
_refine_ls_R_factor_gt 0.0451
_refine_ls_shift/su_max 0.000
_refine_ls_shift/su_mean 0.000
_refine_ls_structure_factor_coef Fsqd
_refine_ls_weighting_details 'calc w=1/[\s^2^(Fo^2^)+(0.0847P)^2^+0.0210P] where P=(Fo^2^+2Fc^2^)/3'
_refine_ls_weighting_scheme calc
_refine_ls_wR_factor_gt 0.1289
_refine_ls_wR_factor_ref 0.1341
_reflns_number_gt 1935
_reflns_number_total 2536
_reflns_threshold_expression >2sigma(I)
_cod_data_source_file ic011305x_1.cif
_cod_data_source_block 4
_cod_original_sg_symbol_H-M 'P 21/c'
_cod_database_code 4318502

loop_
_symmetry_equiv_pos_as_xyz
'x, y, z'
'-x, y+1/2, -z+1/2'
'-x, -y, -z'
'x, -y-1/2, z-1/2'

loop_
_atom_site_label
_atom_site_type_symbol
_atom_site_fract_x
_atom_site_fract_y
_atom_site_fract_z
_atom_site_U_iso_or_equiv
_atom_site_adp_type
_atom_site_occupancy
_atom_site_symmetry_multiplicity
_atom_site_calc_flag
_atom_site_refinement_flags
_atom_site_disorder_assembly
_atom_site_disorder_group
Cu Cu 0.5000 0.5000 0.5000 0.0416(2) Uani 1 2 d S . .
C1 C 0.4292(5) 0.49444(16) 0.2487(3) 0.0467(7) Uani 1 1 d . . .
H1 H 0.5646 0.5110 0.2505 0.056 Uiso 1 1 calc R . .
C2 C 0.3354(5) 0.48060(18) 0.1429(3) 0.0483(7) Uani 1 1 d . . .
C3 C 0.1344(5) 0.4546(2) 0.1402(3) 0.0582(8) Uani 1 1 d . . .
H3 H 0.0668 0.4439 0.0708 0.070 Uiso 1 1 calc R . .
C4 C 0.0365(5) 0.4451(2) 0.2435(3) 0.0597(8) Uani 1 1 d . . .
H4 H -0.0985 0.4279 0.2440 0.072 Uiso 1 1 calc R . .
C5 C 0.1389(5) 0.4609(2) 0.3445(3) 0.0514(7) Uani 1 1 d . . .
H5 H 0.0706 0.4546 0.4129 0.062 Uiso 1 1 calc R . .
C6 C 0.4492(6) 0.49371(18) 0.0410(3) 0.0547(8) Uani 1 1 d . . .
C7 C 0.3412(5) 0.34741(19) 0.5958(2) 0.0480(7) Uani 1 1 d . . .
C8 C 0.4789(5) 0.2936(2) 0.5505(3) 0.0620(9) Uani 1 1 d . . .
H8 H 0.4687 0.2381 0.5699 0.074 Uiso 1 1 calc R . .
C9 C 0.6350(5) 0.31721(19) 0.4763(3) 0.0531(8) Uani 1 1 d . . .
C10 C 0.1903(6) 0.3146(2) 0.6824(3) 0.0674(10) Uani 1 1 d . . .
C11 C 0.7625(7) 0.2475(2) 0.4252(4) 0.0837(13) Uani 1 1 d . . .
N1 N 0.3348(4) 0.48516(14) 0.3489(2) 0.0447(6) Uani 1 1 d . . .
O1 O 0.3177(3) 0.42371(12) 0.57908(16) 0.0476(5) Uani 1 1 d . . .
O2 O 0.6800(3) 0.38696(13) 0.44449(18) 0.0551(6) Uani 1 1 d . . .
F1 F 0.0021(4) 0.33520(19) 0.6551(2) 0.1062(9) Uani 1 1 d . . .
F2 F 0.2239(4) 0.34842(17) 0.78365(19) 0.1031(9) Uani 1 1 d . . .
F3 F 0.1968(6) 0.23503(15) 0.6972(3) 0.1448(16) Uani 1 1 d . . .
F4 F 0.7767(6) 0.18239(18) 0.4929(4) 0.1596(17) Uani 1 1 d . . .
F5 F 0.9500(4) 0.26967(17) 0.4114(3) 0.1133(11) Uani 1 1 d . . .
F6 F 0.6921(6) 0.2235(3) 0.3314(4) 0.210(3) Uani 1 1 d . . .

loop_
_atom_site_aniso_label
_atom_site_aniso_U_11
_atom_site_aniso_U_22
_atom_site_aniso_U_33
_atom_site_aniso_U_23
_atom_site_aniso_U_13
_atom_site_aniso_U_12
Cu 0.0493(3) 0.0489(3) 0.0273(3) 0.00324(18) 0.01539(19) -0.0042(2)
C1 0.0544(18) 0.0534(16) 0.0330(14) 0.0014(12) 0.0156(13) -0.0023(13)
C2 0.064(2) 0.0468(15) 0.0348(15) 0.0038(12) 0.0121(14) 0.0004(13)
C3 0.067(2) 0.066(2) 0.0419(17) 0.0053(15) -0.0021(15) -0.0032(17)
C4 0.0516(19) 0.072(2) 0.056(2) 0.0054(16) 0.0060(15) -0.0012(16)
C5 0.0513(18) 0.0600(18) 0.0435(17) 0.0060(14) 0.0169(14) 0.0051(14)
C6 0.075(2) 0.0595(18) 0.0299(14) -0.0006(12) 0.0065(14) -0.0021(15)
C7 0.0525(17) 0.0538(17) 0.0380(15) 0.0034(13) 0.0089(13) -0.0108(13)
C8 0.068(2) 0.0495(17) 0.069(2) 0.0031(16) 0.0233(17) -0.0038(15)
C9 0.0548(19) 0.0564(18) 0.0484(17) -0.0070(14) 0.0088(14) -0.0021(14)
C10 0.070(2) 0.064(2) 0.070(2) 0.0071(17) 0.0299(19) -0.0105(18)
C11 0.086(3) 0.069(2) 0.098(3) -0.020(2) 0.033(3) -0.003(2)
N1 0.0523(15) 0.0525(14) 0.0300(12) 0.0018(9) 0.0150(10) -0.0001(10)
O1 0.0539(12) 0.0529(12) 0.0367(10) 0.0040(8) 0.0166(9) -0.0047(9)
O2 0.0569(13) 0.0609(13) 0.0486(12) 0.0021(10) 0.0210(10) 0.0008(10)
F1 0.0634(15) 0.149(2) 0.108(2) 0.0180(18) 0.0297(13) -0.0264(15)
F2 0.128(2) 0.133(2) 0.0503(13) 0.0079(13) 0.0353(13) -0.0392(17)
F3 0.186(3) 0.0645(15) 0.189(3) 0.0290(17) 0.126(3) -0.0117(17)
F4 0.163(3) 0.0742(19) 0.245(5) 0.020(2) 0.097(3) 0.0322(18)
F5 0.0819(18) 0.107(2) 0.153(3) -0.0225(18) 0.0520(18) 0.0151(15)
F6 0.158(3) 0.287(5) 0.183(4) -0.182(4) -0.052(3) 0.095(3)

loop_
_atom_type_symbol
_atom_type_description
_atom_type_scat_dispersion_real
_atom_type_scat_dispersion_imag
_atom_type_scat_source
C C 0.0033 0.0016 'International Tables Vol C Tables 4.2.6.8 and 6.1.1.4'
H H 0.0000 0.0000 'International Tables Vol C Tables 4.2.6.8 and 6.1.1.4'
N N 0.0061 0.0033 'International Tables Vol C Tables 4.2.6.8 and 6.1.1.4'
O O 0.0106 0.0060 'International Tables Vol C Tables 4.2.6.8 and 6.1.1.4'
F F 0.0171 0.0103 'International Tables Vol C Tables 4.2.6.8 and 6.1.1.4'
Cu Cu 0.3201 1.2651 'International Tables Vol C Tables 4.2.6.8 and 6.1.1.4'

loop_
_geom_angle_atom_site_label_1
_geom_angle_atom_site_label_2
_geom_angle_atom_site_label_3
_geom_angle
_geom_angle_site_symmetry_1
_geom_angle_site_symmetry_3
_geom_angle_publ_flag
O1 Cu O1 180.0 3_666 . ?
O1 Cu N1 90.70(9) 3_666 3_666 ?
O1 Cu N1 89.30(9) . 3_666 ?
O1 Cu N1 89.30(9) 3_666 . ?
O1 Cu N1 90.70(9) . . ?
N1 Cu N1 180.0 3_666 . ?
O1 Cu O2 87.42(7) 3_666 3_666 ?
O1 Cu O2 92.58(8) . 3_666 ?
N1 Cu O2 86.03(9) 3_666 3_666 ?
N1 Cu O2 93.97(9) . 3_666 ?
O1 Cu O2 92.58(8) 3_666 . ?
O1 Cu O2 87.42(7) . . ?
N1 Cu O2 93.97(9) 3_666 . ?
N1 Cu O2 86.03(9) . . ?
O2 Cu O2 180.00(10) 3_666 . ?
N1 C1 C2 123.5(3) . . ?
C1 C2 C3 118.3(3) . . ?
C1 C2 C6 118.9(3) . . ?
C3 C2 C6 122.8(3) . . ?
C4 C3 C2 118.4(3) . . ?
C5 C4 C3 119.8(3) . . ?
N1 C5 C4 122.7(3) . . ?
C6 C6 C2 177.1(5) 3_665 . ?
O1 C7 C8 130.0(3) . . ?
O1 C7 C10 111.3(3) . . ?
C8 C7 C10 118.6(3) . . ?
C7 C8 C9 124.1(3) . . ?
O2 C9 C8 128.2(3) . . ?
O2 C9 C11 114.9(3) . . ?
C8 C9 C11 116.8(3) . . ?
F3 C10 F1 108.1(4) . . ?
F3 C10 F2 106.8(4) . . ?
F1 C10 F2 104.4(3) . . ?
F3 C10 C7 114.4(3) . . ?
F1 C10 C7 112.1(3) . . ?
F2 C10 C7 110.5(3) . . ?
F6 C11 F5 108.3(4) . . ?
F6 C11 F4 107.3(4) . . ?
F5 C11 F4 103.9(4) . . ?
F6 C11 C9 112.1(4) . . ?
F5 C11 C9 112.0(3) . . ?
F4 C11 C9 112.8(3) . . ?
C1 N1 C5 117.4(3) . . ?
C1 N1 Cu 119.0(2) . . ?
C5 N1 Cu 123.46(19) . . ?
C7 O1 Cu 127.93(18) . . ?
C9 O2 Cu 121.49(19) . . ?

loop_
_geom_bond_atom_site_label_1
_geom_bond_atom_site_label_2
_geom_bond_distance
_geom_bond_site_symmetry_2
_geom_bond_publ_flag
Cu O1 1.9658(18) 3_666 ?
Cu O1 1.9658(18) . ?
Cu N1 2.061(3) 3_666 ?
Cu N1 2.061(3) . ?
Cu O2 2.281(2) 3_666 ?
Cu O2 2.281(2) . ?
C1 N1 1.344(3) . ?
C1 C2 1.384(5) . ?
C2 C3 1.387(5) . ?
C2 C6 1.433(4) . ?
C3 C4 1.387(4) . ?
C4 C5 1.366(5) . ?
C5 N1 1.347(4) . ?
C6 C6 1.197(7) 3_665 ?
C7 O1 1.260(4) . ?
C7 C8 1.371(4) . ?
C7 C10 1.526(4) . ?
C8 C9 1.410(4) . ?
C9 O2 1.227(4) . ?
C9 C11 1.534(5) . ?
C10 F3 1.300(4) . ?
C10 F1 1.313(5) . ?
C10 F2 1.315(4) . ?
C11 F6 1.240(6) . ?
C11 F5 1.298(5) . ?
C11 F4 1.319(6) . ?
